data_8104358
loop_
_publ_author_name
'Gottardi, G.'
'Meier, W.M.'

_publ_section_title
;
 The crystal structure of dachiardite
;
_journal_name_full
;
Zeitschrift fuer Kristallographie, Kristallgeometrie, Kristallphysik, 
Kristallchemie (-144,1977)
;
_journal_page_first 53
_journal_page_last 64
_journal_volume 119
_journal_year 1963
_chemical_formula_sum 'Al5.2 Ca1.7 H25.4 K0.7 Na1.1 O60.7 Si18.8'
_chemical_name_systematic '(Na1.1 K0.7 Ca1.7) (Al5.2 Si18.8 O48) (H2 O)12.7'
_space_group_IT_number 12
_symmetry_space_group_name_Hall '-B 2'
_symmetry_space_group_name_H-M 'B 1 1 2/m'
_cell_angle_alpha 90
_cell_angle_beta 90
_cell_angle_gamma 107.9
_cell_formula_units_Z 1
_cell_length_a 18.73
_cell_length_b 10.3
_cell_length_c 7.54
_cell_volume 1384.198
_citation_journal_id_ASTM ZEKGAX
_cod_data_source_file Gottardi_ZEKGAX_1963_633.cif
_cod_data_source_block H25.4Al5.2Ca1.7K0.7Na1.1O60.7Si18.8
_cod_original_sg_symbol_Hall '-C 2y (-x,z,y)'
_cod_original_formula_sum 'H25.4 Al5.2 Ca1.7 K0.7 Na1.1 O60.7 Si18.8'
_cod_database_code 8104358

loop_
_symmetry_equiv_pos_as_xyz
x,y,z
-x,-y,z
-x,-y,-z
x,y,-z
x+1/2,y,z+1/2
-x+1/2,-y,z+1/2
-x+1/2,-y,-z+1/2
x+1/2,y,-z+1/2

loop_
_atom_site_label
_atom_site_type_symbol
_atom_site_fract_x
_atom_site_fract_y
_atom_site_fract_z
_atom_site_occupancy
_atom_site_U_iso_or_equiv
O10 O-2 0.01 0.88 0.26 0.53 0.0
Ca1 Ca+2 0.01 0.73 0.47 0.21 0.0
Al1 Al+3 0.213 0.844 0.295 0.22 0.0
Si1 Si+4 0.213 0.844 0.295 0.78 0.0
O1 O-2 0.135 0.781 0.179 1 0.0
Si2 Si+4 0.193 0.351 0.296 0.78 0.0
K1 K+1 0.01 0.73 0.47 0.09 0.0
Al3 Al+3 0.096 0.698 0 0.22 0.0
O9 O-2 0.008 0.69 0 1 0.0
O6 O-2 0.1865 0.808 0.5 1 0.0
O7 O-2 0.25 0 0.25 1 0.0
O5 O-2 0.169 0.371 0.5 1 0.0
Al2 Al+3 0.193 0.351 0.296 0.22 0.0
O11 O-2 0.08 0.05 0.42 0.53 0.0
O4 O-2 0.087 0.538 0 1 0.0
O2 O-2 0.1165 0.326 0.18 1 0.0
O8 O-2 0.25 0.5 0.25 1 0.0
O12 O-2 0.08 0.02 0.07 0.53 0.0
Al4 Al+3 0.0825 0.378 0 0.22 0.0
Si3 Si+4 0.096 0.698 0 0.78 0.0
O3 O-2 0.226 0.226 0.272 1 0.0
Si4 Si+4 0.0825 0.378 0 0.78 0.0
Na1 Na+1 0.01 0.73 0.47 0.14 0.0
